data_1008832
loop_
_publ_author_name
'Samaras, D'
'Collomb, A'
'Joubert, J C'

_publ_section_title
;
Determination des structures de deux ferrite mixtes nouveaux de formule
Ba La2 Fe2 O7 et Sr Tb2 Fe2 O7
;
_journal_coden_ASTM JSSCBI
_journal_name_full 'Journal of Solid State Chemistry'
_journal_page_first 337
_journal_page_last 348
_journal_paper_doi 10.1016/0022-4596(73)90142-4
_journal_volume 7
_journal_year 1973
_chemical_formula_structural 'Sr Tb2 Fe2 O7'
_chemical_formula_sum 'Fe2 O7 Sr Tb2'
_chemical_name_systematic 'Strontium diterbium diiron(III) oxide'
_space_group_IT_number 136
_symmetry_cell_setting tetragonal
_symmetry_Int_Tables_number 136
_symmetry_space_group_name_Hall '-P 4n 2n'
_symmetry_space_group_name_H-M 'P 42/m n m'
_cell_angle_alpha 90
_cell_angle_beta 90
_cell_angle_gamma 90
_cell_formula_units_Z 4
_cell_length_a 5.5065
_cell_length_b 5.5065
_cell_length_c 19.659
_cell_volume 596.1
_refine_ls_R_factor_all 0.02
_cod_database_code 1008832

loop_
_symmetry_equiv_pos_as_xyz
x,y,z
-x,-y,z
1/2+x,1/2-y,1/2+z
1/2-x,1/2+y,1/2+z
-x,-y,-z
x,y,-z
1/2-x,1/2+y,1/2-z
1/2+x,1/2-y,1/2-z
y,x,z
-y,-x,z
1/2-y,1/2+x,1/2+z
1/2+y,1/2-x,1/2+z
-y,-x,-z
y,x,-z
1/2+y,1/2-x,1/2-z
1/2-y,1/2+x,1/2-z

loop_
_atom_site_label
_atom_site_type_symbol
_atom_site_symmetry_multiplicity
_atom_site_Wyckoff_symbol
_atom_site_fract_x
_atom_site_fract_y
_atom_site_fract_z
_atom_site_occupancy
_atom_site_attached_hydrogens
_atom_site_calc_flag
Sr1 Sr2+ 4 f 0.264(2) 0.264(2) 0. 1. 0 d
Tb1 Tb3+ 8 j 0.276(1) 0.276(1) 0.1823(3) 1. 0 d
Fe1 Fe3+ 8 j 0.248(4) 0.248(4) 0.4006(9) 1. 0 d
O1 O2- 4 g 0.784(16) 0.784(16) 0.5 1. 0 d
O2 O2- 8 j 0.207(9) 0.207(9) 0.285(3) 1. 0 d
O3 O2- 8 h 0. 0.5 0.126(4) 1. 0 d
O4 O2- 4 e 0. 0. 0.108(9) 1. 0 d
O5 O2- 4 e 0. 0. 0.408(9) 1. 0 d

loop_
_atom_type_symbol
_atom_type_oxidation_number
Sr2+ 2.000
Tb3+ 3.000
Fe3+ 3.000
O2- -2.000
